data_2223697
loop_
_publ_author_name
'Anwar, Muhammad Mahmood'
'Iqbal, Muhammad Saeed'
'Tahir, M. Nawaz'

_publ_section_title
;
 2-(<i>tert</i>-Butoxycarbonylamino)-2-(2-fluorophenyl)acetic acid
;
_journal_coeditor_code CS2125
_journal_issue 11
_journal_name_full 'Acta Crystallographica Section E'
_journal_page_first o2891
_journal_paper_doi 10.1107/S160053680904416X
_journal_volume 65
_journal_year 2009
_chemical_formula_iupac 'C13 H16 F N O4'
_chemical_formula_moiety 'C13 H16 F N O4'
_chemical_formula_sum 'C13 H16 F N O4'
_chemical_formula_weight 269.27
_chemical_name_systematic
;
2-(<i>tert</i>-Butoxycarbonylamino)-2-(2-fluorophenyl)acetic acid
;
_space_group_IT_number 2
_symmetry_cell_setting triclinic
_symmetry_space_group_name_Hall '-P 1'
_symmetry_space_group_name_H-M 'P -1'
_atom_sites_solution_hydrogens geom
_atom_sites_solution_primary direct
_atom_sites_solution_secondary difmap
_audit_creation_method SHELXL-97
_cell_angle_alpha 106.175(3)
_cell_angle_beta 95.175(2)
_cell_angle_gamma 100.728(3)
_cell_formula_units_Z 2
_cell_length_a 5.3065(3)
_cell_length_b 10.6264(6)
_cell_length_c 12.4930(6)
_cell_measurement_reflns_used 2440
_cell_measurement_temperature 296(2)
_cell_measurement_theta_max 25.50
_cell_measurement_theta_min 3.04
_cell_volume 657.18(6)
_computing_cell_refinement 'SAINT (Bruker, 2007)'
_computing_data_collection 'APEX2 (Bruker, 2007)'
_computing_data_reduction 'SAINT (Bruker, 2007)'
_computing_molecular_graphics 'ORTEP-3 for Windows (Farrugia, 1997) and PLATON (Spek, 2009)'
_computing_publication_material
;
WinGX (Farrugia, 1999) and PLATON (Spek, 2009)
;
_computing_structure_refinement 'SHELXL97 (Sheldrick, 2008)'
_computing_structure_solution 'SHELXS97 (Sheldrick, 2008)'
_diffrn_ambient_temperature 296(2)
_diffrn_detector_area_resol_mean 7.70
_diffrn_measured_fraction_theta_full 0.995
_diffrn_measured_fraction_theta_max 0.995
_diffrn_measurement_device_type 'Bruker Kappa APEXII CCD'
_diffrn_measurement_method \w
_diffrn_radiation_monochromator graphite
_diffrn_radiation_source 'fine-focus sealed tube'
_diffrn_radiation_type MoK\a
_diffrn_radiation_wavelength 0.71073
_diffrn_reflns_av_R_equivalents 0.0294
_diffrn_reflns_av_sigmaI/netI 0.0255
_diffrn_reflns_limit_h_max 6
_diffrn_reflns_limit_h_min -6
_diffrn_reflns_limit_k_max 12
_diffrn_reflns_limit_k_min -12
_diffrn_reflns_limit_l_max 15
_diffrn_reflns_limit_l_min -15
_diffrn_reflns_number 11718
_diffrn_reflns_theta_full 25.50
_diffrn_reflns_theta_max 25.50
_diffrn_reflns_theta_min 3.04
_diffrn_standards_number 0
_exptl_absorpt_coefficient_mu 0.110
_exptl_absorpt_correction_T_max 0.988
_exptl_absorpt_correction_T_min 0.974
_exptl_absorpt_correction_type multi-scan
_exptl_absorpt_process_details '(SADABS; Bruker, 2005)'
_exptl_crystal_colour white
_exptl_crystal_density_diffrn 1.361
_exptl_crystal_density_method 'not measured'
_exptl_crystal_description prism
_exptl_crystal_F_000 284
_exptl_crystal_size_max 0.22
_exptl_crystal_size_mid 0.19
_exptl_crystal_size_min 0.12
_refine_diff_density_max 0.135
_refine_diff_density_min -0.153
_refine_ls_goodness_of_fit_ref 1.014
_refine_ls_hydrogen_treatment mixed
_refine_ls_matrix_type full
_refine_ls_number_parameters 198
_refine_ls_number_reflns 2440
_refine_ls_number_restraints 0
_refine_ls_restrained_S_all 1.014
_refine_ls_R_factor_all 0.0556
_refine_ls_R_factor_gt 0.0353
_refine_ls_shift/su_max 0.000
_refine_ls_shift/su_mean 0.000
_refine_ls_structure_factor_coef Fsqd
_refine_ls_weighting_details 'calc w=1/[\s^2^(Fo^2^)+(0.0414P)^2^+0.1509P] where P=(Fo^2^+2Fc^2^)/3'
_refine_ls_weighting_scheme calc
_refine_ls_wR_factor_gt 0.0837
_refine_ls_wR_factor_ref 0.0939
_reflns_number_gt 1826
_reflns_number_total 2440
_reflns_threshold_expression I>2\s(I)
_cod_data_source_file cs2125.cif
_cod_data_source_block I
_cod_database_code 2223697
_cod_database_fobs_code 2223697

loop_
_symmetry_equiv_pos_site_id
_symmetry_equiv_pos_as_xyz
1 x,y,z
2 -x,-y,-z

loop_
_atom_site_aniso_label
_atom_site_aniso_U_11
_atom_site_aniso_U_22
_atom_site_aniso_U_33
_atom_site_aniso_U_12
_atom_site_aniso_U_13
_atom_site_aniso_U_23
F1A 0.0511(8) 0.0626(8) 0.0711(9) -0.0036(6) 0.0154(6) 0.0206(6)
O1 0.0543(7) 0.0359(6) 0.0548(7) 0.0109(5) -0.0032(6) 0.0225(5)
O2 0.0532(8) 0.0414(7) 0.0550(7) 0.0034(6) -0.0086(6) 0.0238(6)
O3 0.0364(7) 0.0523(7) 0.0964(10) 0.0152(6) 0.0153(6) 0.0418(7)
O4 0.0365(6) 0.0306(6) 0.0652(8) 0.0112(5) 0.0039(5) 0.0216(5)
N1 0.0339(7) 0.0310(7) 0.0553(8) 0.0096(6) 0.0024(6) 0.0195(6)
C1A 0.0404(14) 0.0314(14) 0.0393(11) 0.0130(11) 0.0010(9) 0.0182(10)
C2A 0.044(2) 0.0424(13) 0.0483(15) 0.0121(15) 0.0053(12) 0.0176(11)
C3A 0.056(2) 0.0427(14) 0.064(2) 0.0053(15) -0.0120(19) 0.0108(13)
C4A 0.082(3) 0.053(2) 0.0453(14) 0.0285(18) -0.0037(16) 0.0066(15)
C5A 0.0739(19) 0.061(2) 0.0448(14) 0.0320(17) 0.0151(12) 0.0192(15)
C6A 0.0497(14) 0.0474(19) 0.0475(12) 0.0162(13) 0.0101(11) 0.0224(13)
C7 0.0363(8) 0.0308(8) 0.0424(9) 0.0108(7) 0.0073(7) 0.0157(7)
C8 0.0425(9) 0.0306(8) 0.0333(8) 0.0116(7) 0.0072(7) 0.0115(7)
C9 0.0377(9) 0.0329(8) 0.0420(9) 0.0116(7) 0.0056(7) 0.0149(7)
C10 0.0418(9) 0.0309(8) 0.0578(10) 0.0166(7) 0.0037(8) 0.0169(8)
C11 0.0573(11) 0.0504(11) 0.0674(12) 0.0206(9) -0.0027(9) 0.0227(9)
C12 0.0867(15) 0.0594(12) 0.0668(13) 0.0373(11) 0.0143(11) 0.0153(10)
C13 0.0565(12) 0.0412(10) 0.1141(18) 0.0152(9) 0.0098(11) 0.0390(11)
C6B 0.012(6) 0.022(6) 0.047(8) 0.004(5) 0.007(5) 0.022(5)
F1B 0.053(9) 0.062(9) 0.075(9) 0.004(7) 0.023(7) 0.015(7)
C1B 0.012(6) 0.022(6) 0.047(8) 0.004(5) 0.007(5) 0.022(5)
C2B 0.012(6) 0.022(6) 0.047(8) 0.004(5) 0.007(5) 0.022(5)
C3B 0.012(6) 0.022(6) 0.047(8) 0.004(5) 0.007(5) 0.022(5)
C4B 0.012(6) 0.022(6) 0.047(8) 0.004(5) 0.007(5) 0.022(5)
C5B 0.012(6) 0.022(6) 0.047(8) 0.004(5) 0.007(5) 0.022(5)

loop_
_atom_site_type_symbol
_atom_site_label
_atom_site_fract_x
_atom_site_fract_y
_atom_site_fract_z
_atom_site_U_iso_or_equiv
_atom_site_thermal_displace_type
_atom_site_calc_flag
_atom_site_refinement_flags
_atom_site_occupancy
F F1A 0.3735(2) 1.11138(12) 0.22973(11) 0.0633(5) Uani . . 0.915(3)
O O1 -0.1893(2) 1.06206(11) 0.08285(10) 0.0471(4) Uani . . 1.000
O O2 -0.4647(2) 0.86319(11) 0.03740(10) 0.0500(4) Uani . . 1.000
O O3 0.2330(2) 0.73869(12) 0.20577(12) 0.0566(5) Uani . . 1.000
O O4 -0.1233(2) 0.58870(10) 0.21489(10) 0.0423(4) Uani . . 1.000
N N1 -0.1695(2) 0.77405(12) 0.17674(11) 0.0387(4) Uani . . 1.000
C C1A -0.0132(9) 1.0140(3) 0.2816(3) 0.0351(8) Uani . . 0.915(3)
C C2A 0.2103(8) 1.1122(5) 0.3090(4) 0.0438(9) Uani . . 0.915(3)
C C3A 0.2789(7) 1.2105(5) 0.4113(4) 0.0575(11) Uani . . 0.915(3)
C C4A 0.1121(9) 1.2123(4) 0.4889(3) 0.0608(13) Uani . . 0.915(3)
C C5A -0.1156(8) 1.1190(3) 0.4644(3) 0.0565(10) Uani . . 0.915(3)
C C6A -0.1775(8) 1.0200(3) 0.3618(3) 0.0456(9) Uani . . 0.915(3)
C C7 -0.0754(3) 0.90636(15) 0.16792(13) 0.0350(5) Uani . . 1.000
C C8 -0.2649(3) 0.94137(15) 0.08892(12) 0.0345(5) Uani . . 1.000
C C9 0.0012(3) 0.70217(15) 0.19954(13) 0.0363(5) Uani . . 1.000
C C10 0.0182(3) 0.48439(15) 0.22791(14) 0.0419(5) Uani . . 1.000
C C11 0.2318(4) 0.54035(19) 0.32723(16) 0.0569(7) Uani . . 1.000
C C12 0.1142(4) 0.4254(2) 0.11932(17) 0.0687(8) Uani . . 1.000
C C13 -0.1926(4) 0.38239(18) 0.2507(2) 0.0670(8) Uani . . 1.000
C C6B -0.167(6) 1.049(3) 0.355(3) 0.024(4) Uani . . 0.085(3)
F F1B -0.3871(8) 0.9486(3) 0.3406(3) 0.065(5) Uani . . 0.085(3)
C C1B 0.004(8) 1.032(4) 0.276(3) 0.024(4) Uani . . 0.085(3)
C C2B 0.249(7) 1.117(4) 0.300(4) 0.024(4) Uani . . 0.085(3)
C C3B 0.323(5) 1.219(4) 0.402(4) 0.024(4) Uani . . 0.085(3)
C C4B 0.152(6) 1.236(3) 0.480(3) 0.024(4) Uani . . 0.085(3)
C C5B -0.093(5) 1.151(3) 0.457(3) 0.024(4) Uani . . 0.085(3)
H H1A -0.33354 0.74109 0.16751 0.0464 Uiso . . 1.000
H H11B 0.36743 0.60249 0.31082 0.0854 Uiso . . 1.000
H H11C 0.30010 0.46833 0.34204 0.0854 Uiso . . 1.000
H H12A 0.24638 0.49209 0.10625 0.1030 Uiso . . 1.000
H H12B -0.02735 0.39635 0.05819 0.1030 Uiso . . 1.000
H H12C 0.18483 0.34993 0.12422 0.1030 Uiso . . 1.000
H H13A -0.33342 0.35205 0.18919 0.1004 Uiso . . 1.000
H H13B -0.25423 0.42301 0.31914 0.1004 Uiso . . 1.000
H H13C -0.12400 0.30732 0.25826 0.1004 Uiso . . 1.000
H H1O -0.30395 1.08012 0.04505 0.0565 Uiso . . 1.000
H H3A 0.43443 1.27405 0.42737 0.0689 Uiso . . 0.915(3)
H H4A 0.15449 1.27770 0.55882 0.0727 Uiso . . 0.915(3)
H H5A -0.22955 1.12194 0.51697 0.0677 Uiso . . 0.915(3)
H H6A -0.33266 0.95622 0.34619 0.0547 Uiso . . 0.915(3)
H H7 0.083(3) 0.9064(16) 0.1350(13) 0.0419 Uiso . . 1.000
H H11A 0.16404 0.58594 0.39224 0.0854 Uiso . . 1.000
H H2B 0.36308 1.10485 0.24762 0.0290 Uiso . . 0.085(3)
H H3B 0.48669 1.27522 0.41761 0.0290 Uiso . . 0.085(3)
H H4B 0.20175 1.30421 0.54823 0.0290 Uiso . . 0.085(3)
H H5B -0.20681 1.16284 0.50885 0.0290 Uiso . . 0.085(3)

loop_
_atom_type_symbol
_atom_type_description
_atom_type_scat_dispersion_real
_atom_type_scat_dispersion_imag
_atom_type_scat_source
C C 0.0033 0.0016 'International Tables Vol C Tables 4.2.6.8 and 6.1.1.4'
H H 0.0000 0.0000 'International Tables Vol C Tables 4.2.6.8 and 6.1.1.4'
N N 0.0061 0.0033 'International Tables Vol C Tables 4.2.6.8 and 6.1.1.4'
O O 0.0106 0.0060 'International Tables Vol C Tables 4.2.6.8 and 6.1.1.4'
F F 0.0171 0.0103 'International Tables Vol C Tables 4.2.6.8 and 6.1.1.4'

loop_
_geom_angle_atom_site_label_1
_geom_angle_atom_site_label_2
_geom_angle_atom_site_label_3
_geom_angle_site_symmetry_1
_geom_angle_site_symmetry_2
_geom_angle_site_symmetry_3
_geom_angle
_geom_angle_publ_flag
C9 O4 C10 . . . 120.76(12) no
C8 O1 H1O . . . 109.00 no
C7 N1 C9 . . . 119.57(12) no
C9 N1 H1A . . . 120.00 no
C7 N1 H1A . . . 120.00 no
C6A C1A C7 . . . 122.5(3) no
C2A C1A C6A . . . 116.5(4) no
C2A C1A C7 . . . 121.0(4) no
C6B C1B C7 . . . 118(3) no
C2B C1B C7 . . . 122(3) no
C2B C1B C6B . . . 120(4) no
F1A C2A C1A . . . 117.9(4) no
C1A C2A C3A . . . 123.5(4) no
F1A C2A C3A . . . 118.6(4) no
C1B C2B C3B . . . 120(4) no
C2A C3A C4A . . . 118.2(4) no
C2B C3B C4B . . . 120(3) no
C3A C4A C5A . . . 120.5(4) no
C3B C4B C5B . . . 120(3) no
C4A C5A C6A . . . 120.1(4) no
C4B C5B C6B . . . 120(3) no
C1A C6A C5A . . . 121.2(4) no
C1B C6B C5B . . . 120(3) no
F1B C6B C1B . . . 119(3) no
F1B C6B C5B . . . 120(3) no
N1 C7 C8 . . . 111.29(13) no
N1 C7 C1A . . . 112.66(17) no
C1A C7 C8 . . . 110.2(2) no
C1B C7 C8 . . . 105.9(15) no
N1 C7 C1B . . . 120.9(15) no
O2 C8 C7 . . . 122.76(15) no
O1 C8 O2 . . . 124.74(15) no
O1 C8 C7 . . . 112.50(13) no
O3 C9 O4 . . . 126.25(15) no
O4 C9 N1 . . . 110.30(13) no
O3 C9 N1 . . . 123.45(15) no
C12 C10 C13 . . . 110.98(16) no
C11 C10 C13 . . . 110.15(16) no
O4 C10 C11 . . . 110.98(14) no
O4 C10 C12 . . . 109.43(14) no
O4 C10 C13 . . . 101.89(13) no
C11 C10 C12 . . . 112.88(15) no
C3B C2B H2B . . . 120.00 no
C1B C2B H2B . . . 120.00 no
C2A C3A H3A . . . 121.00 no
C4A C3A H3A . . . 121.00 no
C2B C3B H3B . . . 120.00 no
C4B C3B H3B . . . 120.00 no
C3A C4A H4A . . . 120.00 no
C5A C4A H4A . . . 120.00 no
C3B C4B H4B . . . 120.00 no
C5B C4B H4B . . . 120.00 no
C4A C5A H5A . . . 120.00 no
C6A C5A H5A . . . 120.00 no
C4B C5B H5B . . . 120.00 no
C6B C5B H5B . . . 120.00 no
C5A C6A H6A . . . 119.00 no
C1A C6A H6A . . . 119.00 no
C1A C7 H7 . . . 107.8(10) no
C8 C7 H7 . . . 106.5(10) no
C1B C7 H7 . . . 103.1(18) no
N1 C7 H7 . . . 108.1(10) no
C10 C11 H11B . . . 109.00 no
C10 C11 H11C . . . 109.00 no
C10 C11 H11A . . . 109.00 no
H11A C11 H11B . . . 109.00 no
H11A C11 H11C . . . 109.00 no
H11B C11 H11C . . . 109.00 no
C10 C12 H12A . . . 110.00 no
C10 C12 H12B . . . 109.00 no
C10 C12 H12C . . . 109.00 no
H12A C12 H12B . . . 110.00 no
H12B C12 H12C . . . 109.00 no
H12A C12 H12C . . . 109.00 no
C10 C13 H13B . . . 109.00 no
C10 C13 H13C . . . 109.00 no
C10 C13 H13A . . . 109.00 no
H13A C13 H13C . . . 109.00 no
H13B C13 H13C . . . 109.00 no
H13A C13 H13B . . . 109.00 no

loop_
_geom_bond_atom_site_label_1
_geom_bond_atom_site_label_2
_geom_bond_site_symmetry_1
_geom_bond_site_symmetry_2
_geom_bond_distance
_geom_bond_publ_flag
F1A C2A . . 1.372(5) no
F1B C6B . . 1.39(3) no
O1 C8 . . 1.296(2) no
O2 C8 . . 1.216(2) no
O3 C9 . . 1.207(2) no
O4 C10 . . 1.486(2) no
O4 C9 . . 1.335(2) no
O1 H1O . . 0.8200 no
N1 C7 . . 1.440(2) no
N1 C9 . . 1.348(2) no
N1 H1A . . 0.8600 no
C1A C2A . . 1.371(6) no
C1A C6A . . 1.382(6) no
C1A C7 . . 1.518(4) no
C1B C2B . . 1.39(6) no
C1B C7 . . 1.57(4) no
C1B C6B . . 1.40(5) no
C2A C3A . . 1.374(7) no
C2B C3B . . 1.39(7) no
C3A C4A . . 1.369(6) no
C3B C4B . . 1.39(5) no
C4A C5A . . 1.362(6) no
C4B C5B . . 1.39(4) no
C5A C6A . . 1.379(5) no
C5B C6B . . 1.39(5) no
C7 C8 . . 1.513(2) no
C10 C11 . . 1.504(3) no
C10 C12 . . 1.504(3) no
C10 C13 . . 1.512(3) no
C2B H2B . . 0.9300 no
C3A H3A . . 0.9300 no
C3B H3B . . 0.9300 no
C4A H4A . . 0.9300 no
C4B H4B . . 0.9300 no
C5A H5A . . 0.9300 no
C5B H5B . . 0.9200 no
C6A H6A . . 0.9300 no
C7 H7 . . 0.969(16) no
C11 H11A . . 0.9600 no
C11 H11B . . 0.9600 no
C11 H11C . . 0.9600 no
C12 H12A . . 0.9600 no
C12 H12B . . 0.9600 no
C12 H12C . . 0.9600 no
C13 H13B . . 0.9600 no
C13 H13C . . 0.9600 no
C13 H13A . . 0.9600 no

loop_
_geom_contact_atom_site_label_1
_geom_contact_atom_site_label_2
_geom_contact_distance
_geom_contact_site_symmetry_1
_geom_contact_site_symmetry_2
_geom_contact_publ_flag
F1A O1 3.1159(16) . 1_655 no
F1A C6A 3.223(4) . 1_655 no
F1A C8 3.189(2) . 1_655 no
F1A C13 3.266(2) . 1_665 no
F1B N1 2.841(4) . . no
F1B C8 3.250(4) . . no
F1B O3 2.738(4) . 1_455 no
F1B C2B 2.97(4) . 1_455 no
F1A H7 2.347(17) . . no
F1B H2B 2.7300 . 1_455 no
F1B H1A 2.7000 . . no
O1 C8 3.3671(19) . 2_575 no
O1 O1 3.2057(16) . 2_575 no
O1 O2 2.6399(16) . 2_475 no
O1 F1A 3.1159(16) . 1_455 no
O1 C2A 3.228(5) . . no
O1 C2B 3.25(4) . . no
O2 C8 3.375(2) . 2_475 no
O2 O3 3.1807(18) . 1_455 no
O2 N1 2.7130(17) . . no
O2 O1 2.6399(16) . 2_475 no
O3 C11 2.920(2) . . no
O3 F1B 2.738(4) . 1_655 no
O3 C12 3.121(3) . . no
O3 C1A 3.356(4) . . no
O3 O2 3.1807(18) . 1_655 no
O3 N1 3.1883(16) . 1_655 no
O1 H1O 2.9000 . 2_475 no
O1 H13C 2.8400 . 1_565 no
O2 H1O 1.8200 . 2_475 no
O2 H7 2.843(16) . 1_455 no
O2 H1A 2.4700 . . no
O3 H7 2.423(17) . . no
O3 H1A 2.3900 . 1_655 no
O3 H11B 2.3700 . . no
O3 H12A 2.5900 . . no
O4 H4A 2.8200 . 2_576 no
N1 O3 3.1883(16) . 1_455 no
N1 O2 2.7130(17) . . no
N1 F1B 2.841(4) . . no
N1 H6A 2.7700 . . no
C1A O3 3.356(4) . . no
C2A O1 3.228(5) . . no
C2B O1 3.25(4) . . no
C2B F1B 2.97(4) . 1_655 no
C2B C6B 3.37(5) . 1_655 no
C3A C5A 3.584(6) . 1_655 no
C3B C6B 3.53(5) . 1_655 no
C3B C5B 3.37(4) . 1_655 no
C4A C6A 3.530(5) . 2_576 no
C5A C5A 3.302(5) . 2_576 no
C5A C6A 3.369(5) . 2_576 no
C5A C3A 3.584(6) . 1_455 no
C5B C3B 3.37(4) . 1_455 no
C6A C5A 3.369(5) . 2_576 no
C6A C4A 3.530(5) . 2_576 no
C6A F1A 3.223(4) . 1_455 no
C6B C3B 3.53(5) . 1_455 no
C6B C2B 3.37(5) . 1_455 no
C8 O2 3.375(2) . 2_475 no
C8 O1 3.3671(19) . 2_575 no
C8 F1A 3.189(2) . 1_455 no
C8 F1B 3.250(4) . . no
C11 O3 2.920(2) . . no
C12 O3 3.121(3) . . no
C13 F1A 3.266(2) . 1_445 no
C3A H11C 3.0800 . 1_565 no
C3B H11C 2.9700 . 1_565 no
C3B H5B 2.9600 . 1_655 no
C4A H11A 2.9600 . 2_576 no
C4B H11A 2.9900 . 2_576 no
C5B H11A 3.0200 . 2_576 no
C5B H3B 2.8700 . 1_455 no
C6B H2B 2.9600 . 1_455 no
C8 H1O 2.6400 . 2_475 no
C9 H12A 2.8200 . . no
C9 H11B 2.8200 . . no
H1A O3 2.3900 . 1_455 no
H1A O2 2.4700 . . no
H1A F1B 2.7000 . . no
H1O O1 2.9000 . 2_475 no
H1O O2 1.8200 . 2_475 no
H1O H1O 2.3800 . 2_475 no
H1O C8 2.6400 . 2_475 no
H2B F1B 2.7300 . 1_655 no
H2B H7 2.3300 . . no
H2B C6B 2.9600 . 1_655 no
H3B H13B 2.5400 . 1_665 no
H3B C5B 2.8700 . 1_655 no
H3B H5B 2.5500 . 1_655 no
H4A O4 2.8200 . 2_576 no
H4A H11A 2.4400 . 2_576 no
H4B H11A 2.5100 . 2_576 no
H5B C3B 2.9600 . 1_455 no
H5B H3B 2.5500 . 1_455 no
H5B H11A 2.5700 . 2_576 no
H6A N1 2.7700 . . no
H7 O2 2.843(16) . 1_655 no
H7 F1A 2.347(17) . . no
H7 O3 2.423(17) . . no
H7 H2B 2.3300 . . no
H11A C4A 2.9600 . 2_576 no
H11A H13B 2.4700 . . no
H11A C5B 3.0200 . 2_576 no
H11A H4A 2.4400 . 2_576 no
H11A C4B 2.9900 . 2_576 no
H11A H4B 2.5100 . 2_576 no
H11A H5B 2.5700 . 2_576 no
H11B H12A 2.4600 . . no
H11B O3 2.3700 . . no
H11B C9 2.8200 . . no
H11C H13C 2.5000 . . no
H11C C3A 3.0800 . 1_545 no
H11C H13B 2.5300 . 1_655 no
H11C C3B 2.9700 . 1_545 no
H12A H11B 2.4600 . . no
H12A O3 2.5900 . . no
H12A C9 2.8200 . . no
H12B H13A 2.4800 . . no
H12C H13C 2.5200 . . no
H13A H12B 2.4800 . . no
H13B H3B 2.5400 . 1_445 no
H13B H11A 2.4700 . . no
H13B H11C 2.5300 . 1_455 no
H13C H12C 2.5200 . . no
H13C O1 2.8400 . 1_545 no
H13C H11C 2.5000 . . no

loop_
_geom_hbond_atom_site_label_D
_geom_hbond_atom_site_label_H
_geom_hbond_atom_site_label_A
_geom_hbond_site_symmetry_A
_geom_hbond_distance_DH
_geom_hbond_distance_HA
_geom_hbond_distance_DA
_geom_hbond_angle_DHA
_geom_hbond_publ_flag
N1 H1A O3 1_455 0.8600 2.3900 3.1883(16) 155.00 yes
O1 H1O O2 2_475 0.8200 1.8200 2.6399(16) 174.00 yes

loop_
_geom_torsion_atom_site_label_1
_geom_torsion_atom_site_label_2
_geom_torsion_atom_site_label_3
_geom_torsion_atom_site_label_4
_geom_torsion_site_symmetry_1
_geom_torsion_site_symmetry_2
_geom_torsion_site_symmetry_3
_geom_torsion_site_symmetry_4
_geom_torsion
_geom_torsion_publ_flag
C10 O4 C9 N1 . . . . 172.81(13) no
C9 O4 C10 C12 . . . . -66.19(19) no
C9 O4 C10 C13 . . . . 176.28(15) no
C9 O4 C10 C11 . . . . 59.04(19) no
C10 O4 C9 O3 . . . . -7.9(2) no
C9 N1 C7 C8 . . . . 151.29(14) no
C7 N1 C9 O4 . . . . 174.06(13) no
C9 N1 C7 C1A . . . . -84.4(3) no
C7 N1 C9 O3 . . . . -5.2(2) no
C7 C1A C2A F1A . . . . 1.1(6) no
C7 C1A C2A C3A . . . . -178.7(4) no
C2A C1A C6A C5A . . . . -0.9(6) no
C7 C1A C6A C5A . . . . 180.0(3) no
C6A C1A C2A C3A . . . . 2.2(7) no
C2A C1A C7 N1 . . . . 135.7(3) no
C6A C1A C2A F1A . . . . -178.0(3) no
C2A C1A C7 C8 . . . . -99.4(4) no
C6A C1A C7 C8 . . . . 79.6(4) no
C6A C1A C7 N1 . . . . -45.3(4) no
F1A C2A C3A C4A . . . . 178.6(4) no
C1A C2A C3A C4A . . . . -1.6(7) no
C2A C3A C4A C5A . . . . -0.2(7) no
C3A C4A C5A C6A . . . . 1.4(6) no
C4A C5A C6A C1A . . . . -0.8(6) no
N1 C7 C8 O1 . . . . 177.52(12) no
N1 C7 C8 O2 . . . . -2.7(2) no
C1A C7 C8 O1 . . . . 51.8(2) no
C1A C7 C8 O2 . . . . -128.4(2) no
